data_1559422
loop_
_publ_author_name
'Kutniewska, Sylwia E.'
'Kr\'owczy\'nski, Adam'
'Kami\'nski, Rados\/law'
'Jarzembska, Katarzyna N.'
'Pillet, S\'ebastien'
'Wenger, Emmanuel'
'Schaniel, Dominik'

_publ_section_title
;
 Photocrystallographic and spectroscopic studies of a model (N,N,O)-donor
 square-planar nickel(II) nitro complex: in search of high-conversion and
 stable photoswitchable materials
;
_journal_issue 6
_journal_name_full IUCrJ
_journal_page_first
;
;
_journal_paper_doi 10.1107/S205225252001307X
_journal_volume 7
_journal_year 2020
_chemical_formula_moiety 'C20 H15 N3 Ni O3'
_chemical_formula_sum 'C20 H15 N3 Ni O3'
_chemical_formula_weight 404.04
_space_group_IT_number 88
_space_group_name_Hall '-I 4ad'
_space_group_name_H-M_alt 'I 41/a :2'
_symmetry_cell_setting tetragonal
_symmetry_Int_Tables_number 88
_symmetry_space_group_name_Hall '-I 4ad'
_symmetry_space_group_name_H-M 'I 41/a :2'
_cell_angle_alpha 90
_cell_angle_beta 90
_cell_angle_gamma 90
_cell_formula_units_Z 16
_cell_length_a 14.7908(3)
_cell_length_b 14.7908(3)
_cell_length_c 29.8489(7)
_cell_measurement_reflns_used 13353
_cell_measurement_temperature 119.97(19)
_cell_measurement_theta_max 74.59
_cell_measurement_theta_min 3.28
_cell_volume 6530.0(2)
_computing_cell_refinement 'CrysAlisPro 1.171.40.55a (Rigaku OD, 2019)'
_computing_data_collection 'CrysAlisPro 1.171.40.55a (Rigaku OD, 2019)'
_computing_data_reduction 'CrysAlisPro 1.171.40.55a (Rigaku OD, 2019)'
_diffrn_ambient_temperature 120
_diffrn_detector 'CCD plate'
_diffrn_measured_fraction_theta_full 0.99
_diffrn_measured_fraction_theta_max 0.99
_diffrn_measurement_device 'four-circle diffractometer'
_diffrn_measurement_device_type 'SuperNova, Cu, Atlas'
_diffrn_measurement_method '\w scans'
_diffrn_radiation_monochromator mirror
_diffrn_radiation_probe x-ray
_diffrn_radiation_source 'X-ray tube'
_diffrn_radiation_type 'Cu K\a'
_diffrn_radiation_wavelength 1.54184
_diffrn_reflns_av_R_equivalents 0.077
_diffrn_reflns_av_unetI/netI 0.0151
_diffrn_reflns_limit_h_max 17
_diffrn_reflns_limit_h_min -17
_diffrn_reflns_limit_k_max 15
_diffrn_reflns_limit_k_min -18
_diffrn_reflns_limit_l_max 36
_diffrn_reflns_limit_l_min -36
_diffrn_reflns_number 24459
_diffrn_reflns_theta_full 74.86
_diffrn_reflns_theta_max 74.86
_diffrn_reflns_theta_min 3.33
_diffrn_source 'micro-focus sealed X-ray tube'
_exptl_absorpt_coefficient_mu 1.96
_exptl_absorpt_correction_T_max 1
_exptl_absorpt_correction_T_min 0.249
_exptl_absorpt_correction_type multi-scan
_exptl_absorpt_process_details
;
CrysAlisPro 1.171.40.55a (Rigaku Oxford Diffraction, 2019)
Empirical absorption correction using spherical harmonics,
 implemented in SCALE3 ABSPACK scaling algorithm.
;
_exptl_crystal_colour brown
_exptl_crystal_density_diffrn 1.644
_exptl_crystal_description 'prism, cut'
_exptl_crystal_F_000 3328
_exptl_crystal_size_max 0.13
_exptl_crystal_size_mid 0.05
_exptl_crystal_size_min 0.05
_refine_diff_density_max 0.42
_refine_diff_density_min -0.48
_refine_ls_extinction_method none
_refine_ls_goodness_of_fit_gt 2.59
_refine_ls_goodness_of_fit_ref 2.50
_refine_ls_hydrogen_treatment constr
_refine_ls_number_constraints 70
_refine_ls_number_parameters 252
_refine_ls_number_reflns 3332
_refine_ls_number_restraints 0
_refine_ls_R_factor_all 0.0417
_refine_ls_R_factor_gt 0.0387
_refine_ls_shift/su_max 0.0366
_refine_ls_shift/su_mean 0.0018
_refine_ls_structure_factor_coef Fsqd
_refine_ls_weighting_details w=1/(\s^2^(I)+0.0004I^2^)
_refine_ls_weighting_scheme sigma
_refine_ls_wR_factor_gt 0.0939
_refine_ls_wR_factor_ref 0.0953
_reflns_number_gt 3040
_reflns_number_total 3332
_reflns_threshold_expression I>3\s(I)
_cod_data_source_file lq5032.cif
_cod_data_source_block 120K_dark
_cod_depositor_comments
;
The following automatic conversions were performed:

data item '_diffrn_radiation_probe' value 'X-ray' was changed to
'x-ray' in accordance with the
/home/data/users/saulius/crontab/automatic-downloads/rss-feeds/IUCr/lib/dictionaries/cif_core.dic
dictionary named 'cif_core.dic' version 2.4.2 last updated on
2011-04-26.

Automatic conversion script
Id: cif_fix_values 7556 2019-12-06 15:28:31Z antanas 
;
_cod_original_sg_symbol_H-M 'I 41/a'
_cod_database_code 1559422

loop_
_space_group_symop_id
_space_group_symop_operation_xyz
1 x,y,z
2 -x,-y+1/2,z
3 -y+1/4,x+3/4,z+3/4
4 y+1/4,-x+1/4,z+1/4
5 -x,-y,-z
6 x,y+1/2,-z
7 y+1/4,-x+3/4,-z+3/4
8 -y+1/4,x+1/4,-z+1/4
9 x+1/2,y+1/2,z+1/2
10 -x+1/2,-y,z+1/2
11 -y+3/4,x+1/4,z+1/4
12 y+3/4,-x+3/4,z+3/4
13 -x+1/2,-y+1/2,-z+1/2
14 x+1/2,y,-z+1/2
15 y+3/4,-x+1/4,-z+1/4
16 -y+3/4,x+3/4,-z+3/4

loop_
_atom_site_label
_atom_site_type_symbol
_atom_site_fract_x
_atom_site_fract_y
_atom_site_fract_z
_atom_site_adp_type
_atom_site_U_iso_or_equiv
_atom_site_site_symmetry_multiplicity
_atom_site_occupancy
_atom_site_calc_flag
_atom_site_refinement_flags
_atom_site_disorder_assembly
_atom_site_disorder_group
Ni1 Ni 0.560029(19) 0.38930(2) 0.594225(10) Uani 0.02555(10) 16 1 d . . .
O1a O 0.73680(10) 0.36100(11) 0.61301(6) Uani 0.0433(6) 16 0.964(7) d . . .
O2a O 0.69986(13) 0.49919(12) 0.61945(6) Uani 0.0452(6) 16 0.964(7) d . . .
N1a N 0.67921(11) 0.42057(12) 0.61084(5) Uani 0.0274(5) 16 0.964(7) d . . .
O1b O 0.73680(10) 0.36100(11) 0.61301(6) Uiso 0.042(14) 16 0.036(7) d . . .
O2b O 0.651(4) 0.492(3) 0.6136(16) Uiso 0.042(14) 16 0.036(7) d . . .
N1b N 0.737(4) 0.444(4) 0.6224(18) Uiso 0.042(14) 16 0.036(7) d . . .
O3 O 0.53482(8) 0.38716(9) 0.65451(4) Uani 0.0276(4) 16 1 d . . .
N2 N 0.44446(10) 0.35409(10) 0.57619(6) Uani 0.0265(4) 16 1 d . . .
N3 N 0.58536(11) 0.39753(11) 0.53227(5) Uani 0.0298(5) 16 1 d . . .
C1 C 0.66159(14) 0.42135(16) 0.51210(7) Uani 0.0393(6) 16 1 d . . .
C2 C 0.66870(15) 0.43003(17) 0.46547(7) Uani 0.0417(7) 16 1 d . . .
C3 C 0.59579(14) 0.41215(14) 0.43896(7) Uani 0.0353(6) 16 1 d . . .
C4 C 0.51400(13) 0.38344(13) 0.45901(7) Uani 0.0314(5) 16 1 d . . .
C5 C 0.43461(14) 0.36029(16) 0.43501(7) Uani 0.0384(6) 16 1 d . . .
C6 C 0.35942(13) 0.33256(17) 0.45792(8) Uani 0.0412(7) 16 1 d . . .
C7 C 0.35713(12) 0.32787(15) 0.50499(8) Uani 0.0353(6) 16 1 d . . .
C8 C 0.43323(12) 0.35160(12) 0.52956(7) Uani 0.0283(5) 16 1 d . . .
C9 C 0.51184(12) 0.37782(12) 0.50596(7) Uani 0.0280(5) 16 1 d . . .
C10 C 0.37771(12) 0.33272(12) 0.60381(7) Uani 0.0286(5) 16 1 d . . .
C11 C 0.38177(12) 0.33564(12) 0.65012(7) Uani 0.0280(5) 16 1 d . . .
C12 C 0.30070(13) 0.30523(15) 0.67736(7) Uani 0.0364(6) 16 1 d . . .
C13 C 0.28940(13) 0.36415(15) 0.71872(7) Uani 0.0380(6) 16 1 d . . .
C14 C 0.37524(12) 0.36574(11) 0.74575(7) Uani 0.0288(5) 16 1 d . . .
C15 C 0.37552(13) 0.36931(12) 0.79222(7) Uani 0.0317(5) 16 1 d . . .
C16 C 0.45626(14) 0.37193(12) 0.81594(7) Uani 0.0330(6) 16 1 d . . .
C17 C 0.53819(14) 0.37232(13) 0.79313(7) Uani 0.0328(6) 16 1 d . . .
C18 C 0.53882(12) 0.37034(12) 0.74678(7) Uani 0.0289(5) 16 1 d . . .
C19 C 0.45832(12) 0.36638(11) 0.72261(6) Uani 0.0255(5) 16 1 d . . .
C20 C 0.45961(12) 0.36336(11) 0.67320(6) Uani 0.0252(5) 16 1 d . . .
H1 H 0.71401 0.433124 0.530151 Uiso 0.0472 16 1 d . . .
H2 H 0.724858 0.44854 0.452214 Uiso 0.05 16 1 d . . .
H3 H 0.59991 0.418971 0.40704 Uiso 0.0423 16 1 d . . .
H5 H 0.433595 0.36405 0.402901 Uiso 0.0461 16 1 d . . .
H6 H 0.306442 0.315723 0.441311 Uiso 0.0495 16 1 d . . .
H7 H 0.303205 0.308361 0.520054 Uiso 0.0424 16 1 d . . .
H10 H 0.32173 0.313574 0.59058 Uiso 0.0344 16 1 d . . .
H12a H 0.308769 0.243423 0.686319 Uiso 0.0437 16 1 d . . .
H12b H 0.247169 0.308959 0.659266 Uiso 0.0437 16 1 d . . .
H13a H 0.27413 0.424583 0.70976 Uiso 0.0456 16 1 d . . .
H13b H 0.241005 0.340921 0.736799 Uiso 0.0456 16 1 d . . .
H15 H 0.319169 0.369969 0.808169 Uiso 0.038 16 1 d . . .
H16 H 0.455486 0.373478 0.848092 Uiso 0.0396 16 1 d . . .
H17 H 0.59409 0.373955 0.809454 Uiso 0.0393 16 1 d . . .
H18 H 0.595447 0.371704 0.731073 Uiso 0.0347 16 1 d . . .

loop_
_atom_site_aniso_label
_atom_site_aniso_type_symbol
_atom_site_aniso_U_11
_atom_site_aniso_U_22
_atom_site_aniso_U_33
_atom_site_aniso_U_12
_atom_site_aniso_U_13
_atom_site_aniso_U_23
Ni1 Ni 0.01912(17) 0.03068(19) 0.02686(18) -0.00300(11) 0.00006(11) -0.00219(11)
O1a O 0.0290(8) 0.0456(10) 0.0554(12) 0.0047(7) -0.0091(7) -0.0015(7)
O2a O 0.0364(11) 0.0393(10) 0.0598(11) -0.0091(8) -0.0058(7) -0.0127(7)
N1a N 0.0236(9) 0.0350(10) 0.0235(8) -0.0027(6) 0.0020(6) -0.0016(6)
O3 O 0.0208(6) 0.0326(7) 0.0294(7) -0.0016(5) 0.0011(5) -0.0019(5)
N2 N 0.0199(7) 0.0262(7) 0.0335(8) 0.0007(6) -0.0005(6) -0.0027(6)
N3 N 0.0256(7) 0.0355(8) 0.0284(8) -0.0053(6) -0.0019(6) -0.0028(6)
C1 C 0.0291(10) 0.0564(13) 0.0325(10) -0.0156(9) -0.0003(8) -0.0041(9)
C2 C 0.0353(11) 0.0569(13) 0.0329(11) -0.0157(10) 0.0034(8) -0.0033(9)
C3 C 0.0371(10) 0.0409(11) 0.0278(10) -0.0032(8) 0.0006(8) -0.0043(8)
C4 C 0.0286(9) 0.0319(9) 0.0337(10) 0.0034(7) -0.0024(7) -0.0061(7)
C5 C 0.0320(10) 0.0519(12) 0.0314(10) 0.0050(9) -0.0056(8) -0.0090(9)
C6 C 0.0244(9) 0.0590(13) 0.0402(12) 0.0026(9) -0.0075(8) -0.0128(10)
C7 C 0.0201(9) 0.0452(11) 0.0406(11) 0.0021(8) -0.0014(7) -0.0085(8)
C8 C 0.0229(8) 0.0281(9) 0.0340(10) 0.0030(7) -0.0012(7) -0.0051(7)
C9 C 0.0247(8) 0.0258(8) 0.0335(10) 0.0018(7) -0.0025(7) -0.0040(7)
C10 C 0.0191(8) 0.0281(9) 0.0387(10) -0.0002(7) -0.0005(7) 0.0009(7)
C11 C 0.0190(8) 0.0284(9) 0.0368(10) 0.0012(7) 0.0024(7) 0.0016(7)
C12 C 0.0228(9) 0.0484(12) 0.0382(11) -0.0051(8) 0.0031(7) 0.0036(9)
C13 C 0.0231(9) 0.0471(12) 0.0438(11) 0.0046(8) 0.0079(8) 0.0040(9)
C14 C 0.0271(9) 0.0198(8) 0.0395(10) 0.0035(7) 0.0078(7) 0.0015(7)
C15 C 0.0332(10) 0.0217(8) 0.0402(11) 0.0008(7) 0.0110(8) -0.0006(7)
C16 C 0.0435(11) 0.0232(9) 0.0323(10) 0.0022(8) 0.0069(8) -0.0003(7)
C17 C 0.0334(10) 0.0292(9) 0.0358(10) 0.0031(8) 0.0002(8) -0.0021(7)
C18 C 0.0261(9) 0.0269(9) 0.0338(10) 0.0021(7) 0.0026(7) -0.0006(7)
C19 C 0.0257(8) 0.0171(7) 0.0337(9) 0.0036(6) 0.0041(7) 0.0004(6)
C20 C 0.0216(8) 0.0198(8) 0.0341(9) 0.0053(6) 0.0032(6) 0.0008(6)

loop_
_atom_type_symbol
_atom_type_scat_dispersion_real
_atom_type_scat_dispersion_imag
_atom_type_scat_source
_atom_type_scat_Cromer_Mann_a1
_atom_type_scat_Cromer_Mann_b1
_atom_type_scat_Cromer_Mann_a2
_atom_type_scat_Cromer_Mann_b2
_atom_type_scat_Cromer_Mann_a3
_atom_type_scat_Cromer_Mann_b3
_atom_type_scat_Cromer_Mann_a4
_atom_type_scat_Cromer_Mann_b4
_atom_type_scat_Cromer_Mann_c
C 0.0181 0.0091 'International Tables Vol C tables 4.2.6.8 and 6.1.1.4' 2.31 20.843901 1.02 10.2075 1.5886 0.5687 0.865 51.651199 0.2156
H 0.0000 0.0000 'International Tables Vol C tables 4.2.6.8 and 6.1.1.4' 0.493002 10.5109 0.322912 26.1257 0.140191 3.14236 0.04081 57.799702 0.003038
N 0.0311 0.0180 'International Tables Vol C tables 4.2.6.8 and 6.1.1.4' 12.2126 0.0057 3.1322 9.8933 2.0125 28.997499 1.1663 0.5826 -11.529
Ni -3.0029 0.5091 'International Tables Vol C tables 4.2.6.8 and 6.1.1.4' 12.8376 3.8785 7.292 0.2565 4.4438 12.1763 2.38 66.342102 1.0341
O 0.0492 0.0322 'International Tables Vol C tables 4.2.6.8 and 6.1.1.4' 3.0485 13.2771 2.2868 5.7011 1.5463 0.3239 0.867 32.908901 0.2508

loop_
_geom_angle_atom_site_label_1
_geom_angle_atom_site_label_2
_geom_angle_atom_site_label_3
_geom_angle_site_symmetry_1
_geom_angle_site_symmetry_2
_geom_angle_site_symmetry_3
_geom_angle
_geom_angle_publ_flag
N1a Ni1 O3 . . . 86.36(6) ?
N1a Ni1 N2 . . . 177.35(7) ?
N1a Ni1 N3 . . . 93.20(7) ?
O3 Ni1 N2 . . . 95.27(7) ?
O3 Ni1 N3 . . . 177.30(6) ?
N2 Ni1 N3 . . . 85.26(7) ?
N1a O1a N1b . . . 46(3) ?
N1a O2a O2b . . . 65(3) ?
N1a O2a N1b . . . 51(3) ?
O2b O2a N1b . . . 116(5) ?
Ni1 N1a O1a . . . 119.05(12) ?
Ni1 N1a O2a . . . 121.27(12) ?
Ni1 N1a O2b . . . 85(3) ?
Ni1 N1a N1b . . . 172(3) ?
O1a N1a O2a . . . 119.68(15) ?
O1a N1a O2b . . . 156(3) ?
O1a N1a N1b . . . 68(3) ?
O2a N1a N1b . . . 52(3) ?
O2b N1a N1b . . . 88(5) ?
O2a O2b N1a . . . 78(4) ?
O1a N1b O2a . . . 142(6) ?
O1a N1b N1a . . . 65(3) ?
O2a N1b N1a . . . 77(4) ?
Ni1 O3 C20 . . . 126.98(11) ?
Ni1 N2 C8 . . . 113.76(11) ?
Ni1 N2 C10 . . . 124.75(14) ?
C8 N2 C10 . . . 121.49(15) ?
Ni1 N3 C1 . . . 129.04(13) ?
Ni1 N3 C9 . . . 112.85(12) ?
C1 N3 C9 . . . 118.08(16) ?
N3 C1 C2 . . . 122.61(16) ?
N3 C1 H1 . . . 118.67 ?
C2 C1 H1 . . . 118.72 ?
C1 C2 C3 . . . 119.98(16) ?
C1 C2 H2 . . . 120 ?
C3 C2 H2 . . . 120.02 ?
C2 C3 C4 . . . 119.26(19) ?
C2 C3 H3 . . . 120.39 ?
C4 C3 H3 . . . 120.34 ?
C3 C4 C5 . . . 124.55(19) ?
C3 C4 C9 . . . 117.36(15) ?
C5 C4 C9 . . . 118.10(15) ?
C4 C5 C6 . . . 119.54(19) ?
C4 C5 H5 . . . 120.23 ?
C6 C5 H5 . . . 120.23 ?
C5 C6 C7 . . . 122.24(17) ?
C5 C6 H6 . . . 118.88 ?
C7 C6 H6 . . . 118.89 ?
C6 C7 C8 . . . 119.69(16) ?
C6 C7 H7 . . . 120.18 ?
C8 C7 H7 . . . 120.13 ?
N2 C8 C7 . . . 128.87(16) ?
N2 C8 C9 . . . 112.92(15) ?
C7 C8 C9 . . . 118.21(19) ?
N3 C9 C4 . . . 122.66(15) ?
N3 C9 C8 . . . 115.15(18) ?
C4 C9 C8 . . . 122.18(15) ?
N2 C10 C11 . . . 125.53(15) ?
N2 C10 H10 . . . 117.23 ?
C11 C10 H10 . . . 117.24 ?
C10 C11 C12 . . . 119.43(15) ?
C10 C11 C20 . . . 122.37(15) ?
C12 C11 C20 . . . 118.18(17) ?
C11 C12 C13 . . . 110.63(18) ?
C11 C12 H12a . . . 109.46 ?
C11 C12 H12b . . . 109.47 ?
C13 C12 H12a . . . 109.46 ?
C13 C12 H12b . . . 109.45 ?
H12a C12 H12b . . . 108.33 ?
C12 C13 C14 . . . 110.60(13) ?
C12 C13 H13a . . . 109.48 ?
C12 C13 H13b . . . 109.51 ?
C14 C13 H13a . . . 109.46 ?
C14 C13 H13b . . . 109.47 ?
H13a C13 H13b . . . 108.29 ?
C13 C14 C15 . . . 122.64(15) ?
C13 C14 C19 . . . 118.22(17) ?
C15 C14 C19 . . . 119.11(15) ?
C14 C15 C16 . . . 120.86(16) ?
C14 C15 H15 . . . 119.56 ?
C16 C15 H15 . . . 119.58 ?
C15 C16 C17 . . . 120.01(19) ?
C15 C16 H16 . . . 119.95 ?
C17 C16 H16 . . . 120.04 ?
C16 C17 C18 . . . 119.69(16) ?
C16 C17 H17 . . . 120.14 ?
C18 C17 H17 . . . 120.17 ?
C17 C18 C19 . . . 120.87(15) ?
C17 C18 H18 . . . 119.55 ?
C19 C18 H18 . . . 119.58 ?
C14 C19 C18 . . . 119.44(17) ?
C14 C19 C20 . . . 120.05(15) ?
C18 C19 C20 . . . 120.50(15) ?
O3 C20 C11 . . . 124.99(17) ?
O3 C20 C19 . . . 115.73(14) ?
C11 C20 C19 . . . 119.27(15) ?

loop_
_geom_bond_atom_site_label_1
_geom_bond_atom_site_label_2
_geom_bond_site_symmetry_1
_geom_bond_site_symmetry_2
_geom_bond_distance
_geom_bond_publ_flag
Ni1 N1a . . 1.8886(15) ?
Ni1 O3 . . 1.8378(12) ?
Ni1 N2 . . 1.8657(15) ?
Ni1 N3 . . 1.8910(15) ?
O1a N1a . . 1.228(2) ?
O1a N1b . . 1.26(6) ?
O2a N1a . . 1.229(2) ?
O2a O2b . . 0.75(6) ?
O2a N1b . . 0.99(6) ?
N1a O2b . . 1.14(5) ?
N1a N1b . . 0.98(6) ?
O3 C20 . . 1.293(2) ?
N2 C8 . . 1.402(3) ?
N2 C10 . . 1.325(2) ?
N3 C1 . . 1.326(2) ?
N3 C9 . . 1.374(2) ?
C1 C2 . . 1.402(3) ?
C1 H1 . . 0.9598 ?
C2 C3 . . 1.363(2) ?
C2 H2 . . 0.96 ?
C3 C4 . . 1.415(2) ?
C3 H3 . . 0.96 ?
C4 C5 . . 1.417(2) ?
C4 C9 . . 1.404(3) ?
C5 C6 . . 1.368(3) ?
C5 H5 . . 0.9601 ?
C6 C7 . . 1.407(3) ?
C6 H6 . . 0.96 ?
C7 C8 . . 1.388(2) ?
C7 H7 . . 0.9598 ?
C8 C9 . . 1.413(2) ?
C10 C11 . . 1.384(3) ?
C10 H10 . . 0.9598 ?
C11 C12 . . 1.517(2) ?
C11 C20 . . 1.403(2) ?
C12 C13 . . 1.520(3) ?
C12 H12a . . 0.9595 ?
C12 H12b . . 0.96 ?
C13 C14 . . 1.504(2) ?
C13 H13a . . 0.9606 ?
C13 H13b . . 0.9597 ?
C14 C15 . . 1.388(3) ?
C14 C19 . . 1.410(2) ?
C15 C16 . . 1.390(2) ?
C15 H15 . . 0.9596 ?
C16 C17 . . 1.390(2) ?
C16 H16 . . 0.9601 ?
C17 C18 . . 1.384(3) ?
C17 H17 . . 0.9599 ?
C18 C19 . . 1.393(2) ?
C18 H18 . . 0.9603 ?
C19 C20 . . 1.476(3) ?

loop_
_geom_hbond_atom_site_label_D
_geom_hbond_atom_site_label_H
_geom_hbond_atom_site_label_A
_geom_hbond_site_symmetry_D
_geom_hbond_site_symmetry_H
_geom_hbond_site_symmetry_A
_geom_hbond_distance_DH
_geom_hbond_distance_HA
_geom_hbond_distance_DA
_geom_hbond_angle_DHA
_geom_hbond_publ_flag
C1 H1 N1a . . . 0.96 2.47 2.959(3) 111.44 ?
